data_4308971
loop_
_publ_author_name
'David B. Cordes'
'Andrew S. Bailey'
'Paula L. Caradoc-Davies'
'Duncan H. Gregory'
'Lyall R. Hanton'
'Kitty Lee'
'Mark D. Spicer'

_publ_contact_author 'Hanton, Lyall R.'
_publ_contact_author_email lhanton@alkali.otago.ac.nz
_publ_section_title
;
Flexible Ligands and Structural Diversity: Isomerism in
Cd(NO3)2 Coordination Polymers
;
_journal_name_full 'Inorganic Chemistry'
_journal_page_first 2544
_journal_page_last 2552
_journal_paper_doi 10.1021/ic048473k
_journal_volume 44
_journal_year 2005
_chemical_compound_source 'synthesis as described'
_chemical_formula_moiety 'C20 H20 Cd1 N4 O6 S2,C1 H2 Cl2'
_chemical_formula_sum 'C21 H22 Cd Cl2 N4 O6 S2'
_chemical_formula_weight 673.88
_chemical_name_common Cd(L1)(NO3)2
_chemical_name_systematic
;
 ?
;
_space_group_IT_number 2
_symmetry_cell_setting triclinic
_symmetry_Int_Tables_number 2
_symmetry_space_group_name_Hall '-P 1'
_symmetry_space_group_name_H-M 'P -1'
_atom_sites_solution_hydrogens geom
_atom_sites_solution_primary direct
_atom_sites_solution_secondary difmap
_audit_conform_dict_location ftp://ftp.iucr.org/pub/cif_core.dic
_audit_conform_dict_name cif_core.dic
_audit_conform_dict_version 2.2
_audit_creation_date 2002-10-01T12:45:07-00:00
_audit_creation_method 'WinGX routine CIF_UPDATE'
_cell_angle_alpha 102.0760(10)
_cell_angle_beta 91.9090(10)
_cell_angle_gamma 112.3080(10)
_cell_formula_units_Z 2
_cell_length_a 9.7818(2)
_cell_length_b 12.0119(2)
_cell_length_c 12.6382(4)
_cell_measurement_reflns_used 3604
_cell_measurement_temperature 293(2)
_cell_measurement_theta_max 27.485
_cell_measurement_theta_min 3.395
_cell_measurement_wavelength 0.71073
_cell_volume 1332.95(6)
_computing_cell_refinement 'HKL Scalepack (Otwinowski & Minor 1997)'
_computing_data_collection 'Collect (Nonius BV, 1997-2000)'
_computing_data_reduction 'HKL Denzo and Scalepack (Otwinowski & Minor 1997)'
_computing_molecular_graphics 'Ortep-3 for Windows (Farrugia, 1997)'
_computing_publication_material 'WinGX publication routines (Farrugia, 1999)'
_computing_structure_refinement 'SHELXL-97 (Sheldrick, 1997)'
_computing_structure_solution 'SHELXS-97 (Sheldrick, 1997)'
_diffrn_ambient_temperature 293(2)
_diffrn_detector 'CCD plate'
_diffrn_measured_fraction_theta_full 0.986
_diffrn_measured_fraction_theta_max 0.986
_diffrn_measurement_device '95mm CCD camera on \k-goniostat'
_diffrn_measurement_device_type KappaCCD
_diffrn_measurement_method 'CCD; rotation images; thick slices'
_diffrn_orient_matrix_type 'by Nonius Collect from scalepack cell'
_diffrn_orient_matrix_UB_11 0.096496
_diffrn_orient_matrix_UB_12 0.015364
_diffrn_orient_matrix_UB_13 -0.0309006
_diffrn_orient_matrix_UB_21 0.0427253
_diffrn_orient_matrix_UB_22 -0.0143229
_diffrn_orient_matrix_UB_23 0.0663948
_diffrn_orient_matrix_UB_31 -0.0355811
_diffrn_orient_matrix_UB_32 -0.0902818
_diffrn_orient_matrix_UB_33 -0.0358819
_diffrn_radiation_monochromator graphite
_diffrn_radiation_probe x-ray
_diffrn_radiation_type MoK\a
_diffrn_radiation_wavelength 0.71073
_diffrn_reflns_av_R_equivalents 0.0173
_diffrn_reflns_av_unetI/netI 0.0484
_diffrn_reflns_limit_h_max 10
_diffrn_reflns_limit_h_min -12
_diffrn_reflns_limit_k_max 15
_diffrn_reflns_limit_k_min -15
_diffrn_reflns_limit_l_max 16
_diffrn_reflns_limit_l_min -13
_diffrn_reflns_number 8103
_diffrn_reflns_theta_full 27.53
_diffrn_reflns_theta_max 27.53
_diffrn_reflns_theta_min 3.41
_diffrn_source 'Enraf Nonius FR590'
_exptl_absorpt_coefficient_mu 1.220
_exptl_absorpt_correction_type none
_exptl_crystal_colour colourless
_exptl_crystal_density_diffrn 1.679
_exptl_crystal_density_method 'not measured'
_exptl_crystal_description prism
_exptl_crystal_F_000 676
_exptl_crystal_size_max 0.6
_exptl_crystal_size_mid 0.3
_exptl_crystal_size_min 0.2
_refine_diff_density_max 0.525
_refine_diff_density_min -0.479
_refine_diff_density_rms 0.066
_refine_ls_extinction_method none
_refine_ls_goodness_of_fit_ref 1.024
_refine_ls_hydrogen_treatment constr
_refine_ls_matrix_type full
_refine_ls_number_parameters 344
_refine_ls_number_reflns 6054
_refine_ls_number_restraints 0
_refine_ls_restrained_S_all 1.024
_refine_ls_R_factor_all 0.0618
_refine_ls_R_factor_gt 0.0384
_refine_ls_shift/su_max 0
_refine_ls_shift/su_mean 0
_refine_ls_structure_factor_coef Fsqd
_refine_ls_weighting_details 'calc w=1/[\s^2^(Fo^2^)+(0.0376P)^2^+0.5661P] where P=(Fo^2^+2Fc^2^)/3'
_refine_ls_weighting_scheme calc
_refine_ls_wR_factor_gt 0.0826
_refine_ls_wR_factor_ref 0.0913
_reflns_number_gt 4527
_reflns_number_total 6054
_reflns_threshold_expression >2sigma(I)
_cod_data_source_file ic048473ksi20041101_095811_2.cif
_cod_data_source_block '[Cd(L1)(NO3)2].CH2Cl2'
_cod_original_cell_volume 1332.95(5)
_cod_original_formula_sum 'C21 H22 Cd1 Cl2 N4 O6 S2'
_cod_database_code 4308971

loop_
_symmetry_equiv_pos_as_xyz
'x, y, z'
'-x, -y, -z'

loop_
_atom_site_label
_atom_site_type_symbol
_atom_site_fract_x
_atom_site_fract_y
_atom_site_fract_z
_atom_site_U_iso_or_equiv
_atom_site_adp_type
_atom_site_occupancy
_atom_site_symmetry_multiplicity
_atom_site_calc_flag
_atom_site_refinement_flags
_atom_site_disorder_assembly
_atom_site_disorder_group
Cd1 Cd 0.10007(2) 0.240752(18) 0.279202(19) 0.04494(10) Uani 1 1 d . . .
S1 S -0.07561(8) -0.00039(7) 0.24964(7) 0.0468(2) Uani 1 1 d . . .
S2 S 0.27836(9) 0.47895(7) 0.29081(7) 0.0500(2) Uani 1 1 d . . .
N1 N -0.1022(3) 0.2428(2) 0.3691(2) 0.0511(7) Uani 1 1 d . . .
N2 N 0.3167(3) 0.2291(2) 0.2222(2) 0.0480(6) Uani 1 1 d . . .
C1 C -0.1306(5) 0.3459(4) 0.3925(3) 0.0670(10) Uani 1 1 d . . .
H1 H -0.06 0.4201 0.3792 0.08 Uiso 1 1 calc R . .
C2 C -0.2560(6) 0.3484(5) 0.4345(3) 0.0881(14) Uani 1 1 d . . .
H2 H -0.2718 0.4232 0.451 0.106 Uiso 1 1 calc R . .
C3 C -0.3583(6) 0.2423(6) 0.4523(4) 0.1018(17) Uani 1 1 d . . .
H3 H -0.4469 0.2417 0.4811 0.122 Uiso 1 1 calc R . .
C4 C -0.3323(5) 0.1360(5) 0.4282(3) 0.0846(13) Uani 1 1 d . . .
H4 H -0.4042 0.0608 0.4386 0.101 Uiso 1 1 calc R . .
C5 C -0.2007(4) 0.1384(3) 0.3885(3) 0.0545(8) Uani 1 1 d . . .
C6 C -0.1622(4) 0.0267(3) 0.3701(3) 0.0584(9) Uani 1 1 d . . .
H6A H -0.2546 -0.0474 0.3664 0.07 Uiso 1 1 calc R . .
H6B H -0.0946 0.0355 0.4342 0.07 Uiso 1 1 calc R . .
C7 C -0.2267(3) -0.0369(3) 0.1432(3) 0.0476(7) Uani 1 1 d . . .
H7A H -0.2612 0.0317 0.1541 0.057 Uiso 1 1 calc R . .
H7B H -0.1895 -0.0446 0.0713 0.057 Uiso 1 1 calc R . .
C8 C -0.3553(3) -0.1553(3) 0.1439(2) 0.0417(7) Uani 1 1 d . . .
C9 C -0.4869(4) -0.1557(3) 0.1803(3) 0.0573(9) Uani 1 1 d . . .
H9 H -0.4974 -0.0794 0.2051 0.069 Uiso 1 1 calc R . .
C10 C -0.6040(3) -0.2661(3) 0.1811(3) 0.0581(9) Uani 1 1 d . . .
H10 H -0.6948 -0.2647 0.2042 0.07 Uiso 1 1 calc R . .
C11 C -0.5901(3) -0.3779(3) 0.1487(3) 0.0442(7) Uani 1 1 d . . .
C12 C -0.4573(3) -0.3767(3) 0.1135(2) 0.0449(7) Uani 1 1 d . . .
H12 H -0.4452 -0.4527 0.0914 0.054 Uiso 1 1 calc R . .
C13 C -0.3425(3) -0.2678(3) 0.1099(2) 0.0433(7) Uani 1 1 d . . .
H13 H -0.2533 -0.2697 0.0837 0.052 Uiso 1 1 calc R . .
C14 C 0.2839(3) 0.5021(3) 0.1529(3) 0.0497(8) Uani 1 1 d . . .
H14A H 0.2969 0.4319 0.1037 0.06 Uiso 1 1 calc R . .
H14B H 0.1881 0.5035 0.1268 0.06 Uiso 1 1 calc R . .
C15 C 0.4445(4) 0.4495(3) 0.3087(3) 0.0579(9) Uani 1 1 d . . .
H15A H 0.5303 0.5201 0.2955 0.07 Uiso 1 1 calc R . .
H15B H 0.4615 0.4466 0.3856 0.07 Uiso 1 1 calc R . .
C16 C 0.4414(3) 0.3317(3) 0.2360(3) 0.0494(8) Uani 1 1 d . . .
C17 C 0.5651(4) 0.3278(4) 0.1874(3) 0.0679(11) Uani 1 1 d . . .
H17 H 0.6526 0.4013 0.1968 0.082 Uiso 1 1 calc R . .
C18 C 0.5609(5) 0.2180(5) 0.1258(4) 0.0792(13) Uani 1 1 d . . .
H18 H 0.6446 0.2147 0.0914 0.095 Uiso 1 1 calc R . .
C19 C 0.4343(5) 0.1133(4) 0.1146(3) 0.0721(11) Uani 1 1 d . . .
H19 H 0.4292 0.0356 0.0737 0.086 Uiso 1 1 calc R . .
C20 C 0.3152(4) 0.1224(3) 0.1632(3) 0.0590(9) Uani 1 1 d . . .
H20 H 0.2271 0.0495 0.1546 0.071 Uiso 1 1 calc R . .
N10 N -0.0469(3) 0.2096(2) 0.0511(2) 0.0523(7) Uani 1 1 d . . .
O11 O -0.0649(3) 0.2649(2) 0.1411(2) 0.0718(7) Uani 1 1 d . . .
O12 O 0.0545(3) 0.1743(3) 0.0499(3) 0.0981(10) Uani 1 1 d . . .
O13 O -0.1341(4) 0.1866(3) -0.0296(3) 0.1010(10) Uani 1 1 d . . .
N20 N 0.2468(3) 0.2541(3) 0.5035(3) 0.0696(9) Uani 1 1 d . . .
O21 O 0.2359(4) 0.3442(3) 0.4782(3) 0.1027(11) Uani 1 1 d . . .
O22 O 0.1895(4) 0.1527(3) 0.4370(3) 0.1052(11) Uani 1 1 d . . .
O23 O 0.3103(4) 0.2628(3) 0.5918(3) 0.1066(12) Uani 1 1 d . . .
Cl1 Cl 0.9118(5) 0.5592(4) 0.1272(3) 0.0809(14) Uani 0.468(11) 1 d P . .
Cl2 Cl 1.0596(4) 0.6909(6) 0.3400(3) 0.116(2) Uani 0.468(11) 1 d P . .
C21 C 0.9574(6) 0.7019(5) 0.2319(4) 0.1080(17) Uani 1 1 d . . .
Cl2A Cl 1.0867(14) 0.7788(18) 0.3433(5) 0.336(6) Uani 0.532(11) 1 d P . .
Cl1A Cl 0.9380(10) 0.5602(7) 0.1771(14) 0.240(5) Uani 0.532(11) 1 d P . .

loop_
_atom_site_aniso_label
_atom_site_aniso_U_11
_atom_site_aniso_U_22
_atom_site_aniso_U_33
_atom_site_aniso_U_23
_atom_site_aniso_U_13
_atom_site_aniso_U_12
Cd1 0.03897(14) 0.03352(14) 0.05316(17) 0.00942(10) 0.01319(10) 0.00427(10)
S1 0.0416(4) 0.0336(4) 0.0573(5) 0.0123(4) 0.0044(4) 0.0055(3)
S2 0.0526(5) 0.0330(4) 0.0496(5) 0.0076(3) 0.0116(4) 0.0017(3)
N1 0.0561(16) 0.0509(16) 0.0445(16) 0.0106(13) 0.0122(13) 0.0190(14)
N2 0.0400(14) 0.0442(15) 0.0534(17) 0.0111(12) 0.0089(12) 0.0098(12)
C1 0.085(3) 0.069(2) 0.054(2) 0.0051(18) 0.010(2) 0.043(2)
C2 0.108(4) 0.119(4) 0.058(3) -0.001(3) 0.007(3) 0.079(4)
C3 0.078(3) 0.161(6) 0.073(3) 0.006(3) 0.026(3) 0.065(4)
C4 0.062(2) 0.115(4) 0.068(3) 0.023(3) 0.028(2) 0.024(3)
C5 0.0519(19) 0.068(2) 0.0355(18) 0.0129(16) 0.0112(15) 0.0145(17)
C6 0.058(2) 0.053(2) 0.051(2) 0.0223(16) 0.0097(16) 0.0025(16)
C7 0.0475(17) 0.0360(16) 0.050(2) 0.0160(14) 0.0048(14) 0.0039(14)
C8 0.0419(16) 0.0353(16) 0.0412(17) 0.0153(13) 0.0023(13) 0.0051(13)
C9 0.051(2) 0.0382(18) 0.086(3) 0.0229(17) 0.0129(18) 0.0166(15)
C10 0.0395(17) 0.049(2) 0.089(3) 0.0269(18) 0.0185(17) 0.0150(15)
C11 0.0386(16) 0.0383(16) 0.0465(19) 0.0146(14) 0.0004(13) 0.0035(13)
C12 0.0508(18) 0.0313(15) 0.0411(18) 0.0037(13) 0.0054(14) 0.0063(13)
C13 0.0424(16) 0.0419(17) 0.0384(17) 0.0079(13) 0.0068(13) 0.0098(13)
C14 0.0421(17) 0.0386(17) 0.055(2) 0.0136(15) 0.0009(14) 0.0004(13)
C15 0.0476(19) 0.054(2) 0.051(2) 0.0187(17) -0.0044(15) -0.0045(15)
C16 0.0380(16) 0.061(2) 0.0457(19) 0.0226(16) 0.0007(14) 0.0103(15)
C17 0.0347(18) 0.097(3) 0.074(3) 0.042(2) 0.0094(17) 0.0160(19)
C18 0.068(3) 0.126(4) 0.074(3) 0.039(3) 0.025(2) 0.062(3)
C19 0.082(3) 0.097(3) 0.060(3) 0.020(2) 0.014(2) 0.060(3)
C20 0.058(2) 0.059(2) 0.062(2) 0.0111(18) 0.0121(17) 0.0268(18)
N10 0.0464(16) 0.0503(16) 0.0518(19) 0.0212(14) 0.0109(14) 0.0049(13)
O11 0.0732(17) 0.0714(17) 0.0614(18) 0.0108(14) 0.0174(13) 0.0201(14)
O12 0.0664(18) 0.101(2) 0.143(3) 0.035(2) 0.0399(19) 0.0442(18)
O13 0.111(2) 0.110(3) 0.063(2) 0.0224(18) -0.0179(18) 0.024(2)
N20 0.0512(18) 0.077(2) 0.065(2) 0.033(2) 0.0004(16) 0.0011(17)
O21 0.110(3) 0.121(3) 0.112(3) 0.079(2) 0.036(2) 0.056(2)
O22 0.098(2) 0.107(3) 0.067(2) 0.0059(18) -0.0130(17) 0.004(2)
O23 0.128(3) 0.0698(19) 0.084(2) 0.0240(16) -0.053(2) 0.0007(18)
Cl1 0.0712(19) 0.070(2) 0.094(3) 0.0038(16) 0.0185(15) 0.0269(15)
Cl2 0.100(3) 0.222(5) 0.066(2) 0.050(3) 0.0173(16) 0.098(3)
C21 0.117(4) 0.113(4) 0.100(4) 0.015(3) -0.008(3) 0.060(3)
Cl2A 0.434(11) 0.613(17) 0.103(4) -0.043(7) -0.045(5) 0.435(12)
Cl1A 0.148(5) 0.161(5) 0.468(14) 0.146(7) 0.134(8) 0.077(4)

loop_
_atom_type_symbol
_atom_type_description
_atom_type_scat_dispersion_real
_atom_type_scat_dispersion_imag
_atom_type_scat_source
C C 0.0033 0.0016 'International Tables Vol C Tables 4.2.6.8 and 6.1.1.4'
H H 0 0 'International Tables Vol C Tables 4.2.6.8 and 6.1.1.4'
Cd Cd -0.8075 1.2024 'International Tables Vol C Tables 4.2.6.8 and 6.1.1.4'
N N 0.0061 0.0033 'International Tables Vol C Tables 4.2.6.8 and 6.1.1.4'
O O 0.0106 0.006 'International Tables Vol C Tables 4.2.6.8 and 6.1.1.4'
S S 0.1246 0.1234 'International Tables Vol C Tables 4.2.6.8 and 6.1.1.4'
Cl Cl 0.1484 0.1585 'International Tables Vol C Tables 4.2.6.8 and 6.1.1.4'

loop_
_geom_angle_atom_site_label_1
_geom_angle_atom_site_label_2
_geom_angle_atom_site_label_3
_geom_angle
_geom_angle_site_symmetry_1
_geom_angle_site_symmetry_3
_geom_angle_publ_flag
N2 Cd1 N1 167.97(9) . . ?
N2 Cd1 O11 115.41(9) . . ?
N1 Cd1 O11 76.54(9) . . ?
N2 Cd1 O21 89.85(10) . . ?
N1 Cd1 O21 80.63(10) . . ?
O11 Cd1 O21 141.21(10) . . ?
N2 Cd1 S1 101.08(6) . . ?
N1 Cd1 S1 76.29(7) . . ?
O11 Cd1 S1 91.33(6) . . ?
O21 Cd1 S1 113.20(7) . . ?
N2 Cd1 S2 76.54(6) . . ?
N1 Cd1 S2 106.91(7) . . ?
O11 Cd1 S2 86.00(6) . . ?
O21 Cd1 S2 71.16(7) . . ?
S1 Cd1 S2 175.19(3) . . ?
C6 S1 C7 101.08(16) . . ?
C6 S1 Cd1 92.97(11) . . ?
C7 S1 Cd1 107.36(9) . . ?
C15 S2 C14 100.82(16) . . ?
C15 S2 Cd1 92.09(11) . . ?
C14 S2 Cd1 108.11(10) . . ?
C5 N1 C1 118.8(3) . . ?
C5 N1 Cd1 120.5(2) . . ?
C1 N1 Cd1 120.4(2) . . ?
C20 N2 C16 118.7(3) . . ?
C20 N2 Cd1 120.3(2) . . ?
C16 N2 Cd1 120.5(2) . . ?
N1 C1 C2 122.8(4) . . ?
C3 C2 C1 118.9(4) . . ?
C2 C3 C4 119.3(4) . . ?
C3 C4 C5 119.9(4) . . ?
N1 C5 C4 120.2(4) . . ?
N1 C5 C6 118.2(3) . . ?
C4 C5 C6 121.6(3) . . ?
C5 C6 S1 115.7(2) . . ?
C8 C7 S1 111.7(2) . . ?
C9 C8 C13 118.2(3) . . ?
C9 C8 C7 121.7(3) . . ?
C13 C8 C7 120.0(3) . . ?
C8 C9 C10 120.8(3) . . ?
C11 C10 C9 120.8(3) . . ?
C10 C11 C12 118.1(3) . . ?
C10 C11 C14 120.8(3) . 1_445 ?
C12 C11 C14 121.1(3) . 1_445 ?
C13 C12 C11 121.2(3) . . ?
C12 C13 C8 120.8(3) . . ?
C11 C14 S2 111.3(2) 1_665 . ?
C16 C15 S2 115.3(2) . . ?
N2 C16 C17 120.6(3) . . ?
N2 C16 C15 118.0(3) . . ?
C17 C16 C15 121.4(3) . . ?
C18 C17 C16 119.9(4) . . ?
C19 C18 C17 118.9(4) . . ?
C20 C19 C18 118.8(4) . . ?
N2 C20 C19 123.1(4) . . ?
O23 N20 O21 121.9(4) . . ?
O23 N20 O22 120.3(4) . . ?
O21 N20 O22 117.8(4) . . ?
N20 O21 Cd1 100.0(3) . . ?
O12 N10 O13 122.8(4) . . ?
O12 N10 O11 117.0(3) . . ?
O13 N10 O11 120.1(3) . . ?
N10 O11 Cd1 106.2(2) . . ?
Cl1A Cl1 C21 63.1(9) . . ?
Cl2A Cl2 C21 72.0(6) . . ?
Cl2A Cl2 Cl1A 114.8(6) . . ?
C21 Cl2 Cl1A 45.6(3) . . ?
Cl1A C21 Cl2A 116.4(5) . . ?
Cl1A C21 Cl2 85.4(5) . . ?
Cl2A C21 Cl2 33.2(5) . . ?
Cl1A C21 Cl1 21.4(6) . . ?
Cl2A C21 Cl1 135.2(5) . . ?
Cl2 C21 Cl1 106.3(4) . . ?
Cl2 Cl2A C21 74.8(9) . . ?
Cl1 Cl1A C21 95.5(10) . . ?
Cl1 Cl1A Cl2 142.6(11) . . ?
C21 Cl1A Cl2 49.0(4) . . ?

loop_
_geom_bond_atom_site_label_1
_geom_bond_atom_site_label_2
_geom_bond_distance
_geom_bond_site_symmetry_2
_geom_bond_publ_flag
Cd1 N2 2.305(2) . ?
Cd1 N1 2.320(3) . ?
Cd1 O11 2.473(3) . ?
Cd1 O21 2.618(4) . ?
Cd1 S1 2.6848(7) . ?
Cd1 S2 2.6961(8) . ?
S1 C6 1.797(3) . ?
S1 C7 1.820(3) . ?
S2 C15 1.807(4) . ?
S2 C14 1.821(3) . ?
N1 C5 1.337(4) . ?
N1 C1 1.346(4) . ?
N2 C20 1.335(4) . ?
N2 C16 1.338(4) . ?
C1 C2 1.361(6) . ?
C2 C3 1.358(7) . ?
C3 C4 1.369(7) . ?
C4 C5 1.389(5) . ?
C5 C6 1.502(5) . ?
C7 C8 1.501(4) . ?
C8 C9 1.380(4) . ?
C8 C13 1.383(4) . ?
C9 C10 1.387(4) . ?
C10 C11 1.378(4) . ?
C11 C12 1.384(4) . ?
C11 C14 1.513(4) 1_445 ?
C12 C13 1.374(4) . ?
C14 C11 1.513(4) 1_665 ?
C15 C16 1.506(5) . ?
C16 C17 1.387(5) . ?
C17 C18 1.369(6) . ?
C18 C19 1.367(6) . ?
C19 C20 1.364(5) . ?
N10 O11 1.246(4) . ?
N10 O12 1.218(4) . ?
N10 O13 1.220(4) . ?
N20 O21 1.231(4) . ?
N20 O22 1.235(4) . ?
N20 O23 1.223(4) . ?
Cl1 Cl1A 0.669(18) . ?
Cl1 C21 1.823(7) . ?
Cl2 Cl2A 0.978(17) . ?
Cl2 C21 1.723(7) . ?
Cl2 Cl1A 2.277(15) . ?
C21 Cl1A 1.633(9) . ?
C21 Cl2A 1.698(10) . ?
